data_7229272
loop_
_publ_author_name
'Meng, Xiangmin'
'Cui, Liansheng'
'Wang, Xingping'
'Zhang, Xiaoyin'
'Zhang, Xia'
'Bi, Shuang-Yu'

_publ_section_title
;
 Syntheses, structural diversity, magnetic properties and dyes absorption
 of various Co(II) MOFs based on a semi-flexible
 4-(3,5-dicarboxylatobenzyloxy)benzoic acid&#x2020;
;
_journal_name_full CrystEngComm
_journal_paper_doi 10.1039/C7CE01229B
_journal_year 2017
_chemical_formula_moiety 'C86 H58 Co3 N12 O16, 2(H2 O)'
_chemical_formula_sum 'C86 H62 Co3 N12 O18'
_chemical_formula_weight 1728.26
_space_group_crystal_system triclinic
_space_group_IT_number 2
_space_group_name_Hall '-P 1'
_space_group_name_H-M_alt 'P -1'
_symmetry_space_group_name_Hall '-P 1'
_symmetry_space_group_name_H-M 'P -1'
_atom_sites_solution_hydrogens mixed
_atom_sites_solution_primary dual
_audit_creation_date 2016-09-04
_audit_creation_method
;
Olex2 1.2-beta
(compiled 2016.11.07 svn.r3352 for OlexSys, GUI svn.r5261)
;
_audit_update_record
;
2017-07-02 deposited with the CCDC.
2017-10-04 downloaded from the CCDC.
;
_cell_angle_alpha 72.122(2)
_cell_angle_beta 88.959(2)
_cell_angle_gamma 71.729(2)
_cell_formula_units_Z 1
_cell_length_a 10.8519(4)
_cell_length_b 12.0078(4)
_cell_length_c 16.0618(6)
_cell_measurement_reflns_used 9895
_cell_measurement_temperature 170
_cell_measurement_theta_max 27.54
_cell_measurement_theta_min 2.29
_cell_volume 1884.41(12)
_computing_cell_refinement 'SAINT v8.34A (Bruker, 2013)'
_computing_data_reduction 'SAINT v8.34A (Bruker, 2013)'
_computing_molecular_graphics 'Olex2 (Dolomanov et al., 2009)'
_computing_publication_material 'Olex2 (Dolomanov et al., 2009)'
_computing_structure_refinement 'ShelXL (Sheldrick, 2015)'
_computing_structure_solution 'ShelXT (Sheldrick, 2015)'
_diffrn_ambient_temperature 170
_diffrn_measured_fraction_theta_full 0.980
_diffrn_measured_fraction_theta_max 0.980
_diffrn_measurement_device_type 'Bruker APEX-II CCD'
_diffrn_measurement_method '\f and \w scans'
_diffrn_radiation_type MoK\a
_diffrn_radiation_wavelength 0.71073
_diffrn_reflns_av_R_equivalents 0.0195
_diffrn_reflns_av_unetI/netI 0.0255
_diffrn_reflns_Laue_measured_fraction_full 0.980
_diffrn_reflns_Laue_measured_fraction_max 0.980
_diffrn_reflns_limit_h_max 13
_diffrn_reflns_limit_h_min -13
_diffrn_reflns_limit_k_max 14
_diffrn_reflns_limit_k_min -14
_diffrn_reflns_limit_l_max 19
_diffrn_reflns_limit_l_min -19
_diffrn_reflns_number 19575
_diffrn_reflns_point_group_measured_fraction_full 0.980
_diffrn_reflns_point_group_measured_fraction_max 0.980
_diffrn_reflns_theta_full 25.494
_diffrn_reflns_theta_max 25.494
_diffrn_reflns_theta_min 1.883
_diffrn_standards_number 0
_exptl_absorpt_coefficient_mu 0.736
_exptl_absorpt_correction_T_max 0.7456
_exptl_absorpt_correction_T_min 0.6319
_exptl_absorpt_correction_type multi-scan
_exptl_absorpt_process_details
;
SADABS-2014/5 (Bruker,2014/5) was used for absorption correction.
wR2(int) was 0.0599 before and 0.0370 after correction.
The Ratio of minimum to maximum transmission is 0.8475.
The \l/2 correction factor is 0.00150.
;
_exptl_crystal_colour brown
_exptl_crystal_colour_primary brown
_exptl_crystal_density_diffrn 1.523
_exptl_crystal_description block
_exptl_crystal_F_000 887
_exptl_crystal_size_max 0.24
_exptl_crystal_size_mid 0.11
_exptl_crystal_size_min 0.06
_refine_diff_density_max 0.730
_refine_diff_density_min -0.409
_refine_diff_density_rms 0.063
_refine_ls_extinction_method none
_refine_ls_goodness_of_fit_ref 1.055
_refine_ls_hydrogen_treatment constr
_refine_ls_matrix_type full
_refine_ls_number_parameters 541
_refine_ls_number_reflns 6892
_refine_ls_number_restraints 0
_refine_ls_restrained_S_all 1.055
_refine_ls_R_factor_all 0.0346
_refine_ls_R_factor_gt 0.0307
_refine_ls_shift/su_max 0.001
_refine_ls_shift/su_mean 0.000
_refine_ls_structure_factor_coef Fsqd
_refine_ls_weighting_details 'w=1/[\s^2^(Fo^2^)+(0.0610P)^2^+0.9180P] where P=(Fo^2^+2Fc^2^)/3'
_refine_ls_weighting_scheme calc
_refine_ls_wR_factor_gt 0.0935
_refine_ls_wR_factor_ref 0.0964
_reflns_Friedel_coverage 0.000
_reflns_number_gt 6249
_reflns_number_total 6892
_reflns_threshold_expression 'I > 2\s(I)'
_cod_data_source_file c7ce01229b2.cif
_cod_data_source_block mo_2016743_0m
_cod_database_code 7229272
_shelx_space_group_comment
;
The symmetry employed for this shelxl refinement is uniquely defined
by the following loop, which should always be used as a source of
symmetry information in preference to the above space-group names.
They are only intended as comments.
;
_olex2_refinement_description
;
1. Fixed Uiso
 At 1.2 times of:
  All C(H) groups
 At 1.5 times of:
  All O(H,H) groups
2.a Free rotating group:
 O9(H9A,H9B)
2.b Aromatic/amide H refined with riding coordinates:
 C1(H1), C2(H2), C3(H3), C5(H5), C6(H6), C8(H8), C9(H9), C11(H11), C12(H12),
 C14(H14), C15(H15), C16(H16), C17(H17), C18(H18), C19(H19), C20(H20), C21(H21),
  C23(H23), C24(H24), C26(H26), C27(H27), C30(H30), C32(H32), C34(H34),
 C36(H36), C38(H38), C39(H39), C41(H41), C42(H42)
;
_shelx_shelxl_version_number 2014/7
_olex2_submission_special_instructions 'No special instructions were received'

loop_
_space_group_symop_operation_xyz
'x, y, z'
'-x, -y, -z'

loop_
_atom_site_label
_atom_site_type_symbol
_atom_site_fract_x
_atom_site_fract_y
_atom_site_fract_z
_atom_site_U_iso_or_equiv
_atom_site_adp_type
_atom_site_occupancy
_atom_site_site_symmetry_order
_atom_site_calc_flag
_atom_site_refinement_flags_posn
_atom_site_refinement_flags_adp
_atom_site_refinement_flags_occupancy
Co1 Co 0.78473(2) 0.24484(2) 0.58643(2) 0.01326(9) Uani 1 1 d . . .
Co2 Co 0.0000 0.0000 0.5000 0.01350(10) Uani 1 2 d S T P
O1 O 0.58843(12) 0.27417(13) 0.57447(9) 0.0212(3) Uani 1 1 d . . .
O2 O 0.55208(13) 0.17296(15) 0.48682(9) 0.0287(3) Uani 1 1 d . . .
O3 O -0.01933(12) 0.20535(14) 0.61441(9) 0.0232(3) Uani 1 1 d . . .
O4 O 0.09046(12) 0.11993(13) 0.51821(8) 0.0197(3) Uani 1 1 d . . .
O5 O 0.24423(17) 0.1123(2) 0.88475(10) 0.0443(5) Uani 1 1 d . . .
O6 O 0.27385(14) 0.01644(13) 1.30048(9) 0.0245(3) Uani 1 1 d . . .
O7 O 0.20362(15) -0.13159(14) 1.28331(9) 0.0262(3) Uani 1 1 d . . .
O8 O 0.81166(12) 0.07937(12) 0.54696(8) 0.0172(3) Uani 1 1 d . . .
N1 N 0.78300(15) 0.36039(16) 0.45761(10) 0.0196(3) Uani 1 1 d . . .
N2 N 0.71397(16) 0.47831(16) 0.32166(11) 0.0226(4) Uani 1 1 d . . .
N3 N 0.14826(16) 0.80305(16) -0.23364(10) 0.0226(4) Uani 1 1 d . . .
N4 N 0.06379(15) 0.88317(15) -0.37090(10) 0.0189(3) Uani 1 1 d . . .
N5 N 0.76366(15) 0.39439(15) 0.63417(11) 0.0202(3) Uani 1 1 d . . .
N6 N 0.81062(16) 0.48067(16) 0.72673(11) 0.0222(4) Uani 1 1 d . . .
C1 C 0.69266(19) 0.39468(19) 0.39296(12) 0.0225(4) Uani 1 1 d . . .
H1 H 0.6213 0.3641 0.3963 0.027 Uiso 1 1 calc R . .
C2 C 0.8663(2) 0.4264(2) 0.42608(14) 0.0270(5) Uani 1 1 d . . .
H2 H 0.9415 0.4212 0.4583 0.032 Uiso 1 1 calc R . .
C3 C 0.8255(2) 0.4995(2) 0.34270(14) 0.0311(5) Uani 1 1 d . . .
H3 H 0.8655 0.5544 0.3059 0.037 Uiso 1 1 calc R . .
C4 C 0.63410(19) 0.53530(19) 0.24014(13) 0.0225(4) Uani 1 1 d . . .
C5 C 0.5038(2) 0.6021(2) 0.23935(13) 0.0259(4) Uani 1 1 d . . .
H5 H 0.4678 0.6108 0.2922 0.031 Uiso 1 1 calc R . .
C6 C 0.4272(2) 0.6557(2) 0.16044(14) 0.0276(5) Uani 1 1 d . . .
H6 H 0.3385 0.7029 0.1595 0.033 Uiso 1 1 calc R . .
C7 C 0.47733(19) 0.6419(2) 0.08216(13) 0.0238(4) Uani 1 1 d . . .
C8 C 0.6086(2) 0.5756(2) 0.08498(13) 0.0260(4) Uani 1 1 d . . .
H8 H 0.6451 0.5660 0.0324 0.031 Uiso 1 1 calc R . .
C9 C 0.6872(2) 0.5234(2) 0.16331(13) 0.0264(4) Uani 1 1 d . . .
H9 H 0.7771 0.4797 0.1641 0.032 Uiso 1 1 calc R . .
C10 C 0.3916(2) 0.6925(2) -0.00114(13) 0.0247(4) Uani 1 1 d . . .
C11 C 0.2599(2) 0.7019(2) 0.00111(14) 0.0320(5) Uani 1 1 d . . .
H11 H 0.2250 0.6797 0.0562 0.038 Uiso 1 1 calc R . .
C12 C 0.1796(2) 0.7428(2) -0.07557(14) 0.0311(5) Uani 1 1 d . . .
H12 H 0.0898 0.7509 -0.0730 0.037 Uiso 1 1 calc R . .
C13 C 0.2304(2) 0.7719(2) -0.15597(13) 0.0248(4) Uani 1 1 d . . .
C14 C 0.3596(2) 0.7661(2) -0.16017(13) 0.0283(5) Uani 1 1 d . . .
H14 H 0.3940 0.7885 -0.2154 0.034 Uiso 1 1 calc R . .
C15 C 0.4382(2) 0.7273(2) -0.08322(14) 0.0287(5) Uani 1 1 d . . .
H15 H 0.5266 0.7244 -0.0864 0.034 Uiso 1 1 calc R . .
C16 C 0.15465(19) 0.87712(19) -0.31482(13) 0.0220(4) Uani 1 1 d . . .
H16 H 0.2167 0.9195 -0.3297 0.026 Uiso 1 1 calc R . .
C17 C 0.0467(2) 0.7587(2) -0.23941(14) 0.0273(5) Uani 1 1 d . . .
H17 H 0.0179 0.7041 -0.1931 0.033 Uiso 1 1 calc R . .
C18 C -0.00344(19) 0.8084(2) -0.32367(13) 0.0238(4) Uani 1 1 d . . .
H18 H -0.0746 0.7938 -0.3470 0.029 Uiso 1 1 calc R . .
C19 C 0.83009(19) 0.37480(19) 0.70731(13) 0.0218(4) Uani 1 1 d . . .
H19 H 0.8852 0.2959 0.7425 0.026 Uiso 1 1 calc R . .
C20 C 0.6972(2) 0.5195(2) 0.60431(14) 0.0293(5) Uani 1 1 d . . .
H20 H 0.6408 0.5610 0.5519 0.035 Uiso 1 1 calc R . .
C21 C 0.7237(2) 0.5746(2) 0.66015(15) 0.0325(5) Uani 1 1 d . . .
H21 H 0.6900 0.6598 0.6551 0.039 Uiso 1 1 calc R . .
C22 C 0.86588(19) 0.48973(19) 0.80310(13) 0.0212(4) Uani 1 1 d . . .
C23 C 0.8087(2) 0.5879(2) 0.83366(14) 0.0283(5) Uani 1 1 d . . .
H23 H 0.7335 0.6528 0.8023 0.034 Uiso 1 1 calc R . .
C24 C 0.8615(2) 0.5913(2) 0.91043(14) 0.0277(5) Uani 1 1 d . . .
H24 H 0.8211 0.6593 0.9309 0.033 Uiso 1 1 calc R . .
C25 C 0.97186(18) 0.49826(19) 0.95872(13) 0.0207(4) Uani 1 1 d . . .
C26 C 1.0289(2) 0.4014(2) 0.92504(14) 0.0263(5) Uani 1 1 d . . .
H26 H 1.1050 0.3370 0.9556 0.032 Uiso 1 1 calc R . .
C27 C 0.9777(2) 0.3966(2) 0.84838(14) 0.0270(5) Uani 1 1 d . . .
H27 H 1.0189 0.3299 0.8268 0.032 Uiso 1 1 calc R . .
C28 C 0.52725(17) 0.21347(18) 0.55014(12) 0.0191(4) Uani 1 1 d . . .
C29 C 0.41704(17) 0.19203(18) 0.60412(12) 0.0175(4) Uani 1 1 d . . .
C30 C 0.30800(17) 0.18024(17) 0.56783(12) 0.0172(4) Uani 1 1 d . . .
H30 H 0.3040 0.1803 0.5088 0.021 Uiso 1 1 calc R . .
C31 C 0.20510(17) 0.16842(17) 0.61888(12) 0.0158(4) Uani 1 1 d . . .
C32 C 0.21418(17) 0.16036(18) 0.70707(12) 0.0185(4) Uani 1 1 d . . .
H32 H 0.1436 0.1519 0.7415 0.022 Uiso 1 1 calc R . .
C33 C 0.32615(18) 0.16464(19) 0.74484(12) 0.0193(4) Uani 1 1 d . . .
C34 C 0.42517(17) 0.18339(18) 0.69207(12) 0.0183(4) Uani 1 1 d . . .
H34 H 0.5002 0.1905 0.7167 0.022 Uiso 1 1 calc R . .
C35 C 0.08221(17) 0.16429(17) 0.58032(12) 0.0157(4) Uani 1 1 d . . .
C36 C 0.3420(2) 0.1524(2) 0.84090(13) 0.0283(5) Uani 1 1 d . . .
H36 H 0.4086 0.1695 0.8673 0.034 Uiso 1 1 calc R . .
C37 C 0.2492(2) 0.0811(2) 0.97417(13) 0.0266(5) Uani 1 1 d . . .
C38 C 0.3298(2) 0.1081(2) 1.02568(13) 0.0245(4) Uani 1 1 d . . .
H38 H 0.3890 0.1498 0.9996 0.029 Uiso 1 1 calc R . .
C39 C 0.3225(2) 0.07300(19) 1.11658(13) 0.0237(4) Uani 1 1 d . . .
H39 H 0.3751 0.0940 1.1519 0.028 Uiso 1 1 calc R . .
C40 C 0.24078(19) 0.00879(19) 1.15598(12) 0.0215(4) Uani 1 1 d . . .
C41 C 0.1617(2) -0.0184(3) 1.10310(15) 0.0381(6) Uani 1 1 d . . .
H41 H 0.1051 -0.0631 1.1293 0.046 Uiso 1 1 calc R . .
C42 C 0.1646(3) 0.0188(3) 1.01326(15) 0.0436(7) Uani 1 1 d . . .
H42 H 0.1083 0.0016 0.9779 0.052 Uiso 1 1 calc R . .
C43 C 0.23910(18) -0.03798(18) 1.25439(12) 0.0198(4) Uani 1 1 d . . .
O9 O 0.4426(2) 0.15440(18) 1.32545(13) 0.0505(5) Uani 1 1 d . . .
H9A H 0.3978 0.1082 1.3241 0.076 Uiso 1 1 d G . .
H9B H 0.4810 0.1312 1.3765 0.076 Uiso 1 1 d G . .

loop_
_atom_site_aniso_label
_atom_site_aniso_U_11
_atom_site_aniso_U_22
_atom_site_aniso_U_33
_atom_site_aniso_U_23
_atom_site_aniso_U_13
_atom_site_aniso_U_12
Co1 0.01094(13) 0.01872(15) 0.01035(14) -0.00380(10) 0.00012(9) -0.00585(10)
Co2 0.01192(17) 0.01908(19) 0.01010(18) -0.00476(14) -0.00077(12) -0.00563(13)
O1 0.0132(6) 0.0273(8) 0.0263(7) -0.0099(6) 0.0033(5) -0.0096(5)
O2 0.0214(7) 0.0518(10) 0.0228(7) -0.0195(7) 0.0081(6) -0.0182(7)
O3 0.0119(6) 0.0376(9) 0.0228(7) -0.0149(6) 0.0007(5) -0.0065(6)
O4 0.0188(6) 0.0300(8) 0.0165(7) -0.0109(6) 0.0017(5) -0.0126(6)
O5 0.0447(10) 0.0871(15) 0.0120(7) -0.0072(8) 0.0035(7) -0.0447(10)
O6 0.0304(7) 0.0277(8) 0.0174(7) -0.0067(6) 0.0036(6) -0.0125(6)
O7 0.0370(8) 0.0307(8) 0.0131(7) -0.0019(6) 0.0010(6) -0.0191(7)
O8 0.0152(6) 0.0218(7) 0.0158(6) -0.0072(5) 0.0028(5) -0.0064(5)
N1 0.0196(8) 0.0241(9) 0.0138(8) -0.0029(7) -0.0018(6) -0.0082(7)
N2 0.0216(8) 0.0288(10) 0.0146(8) 0.0004(7) -0.0033(6) -0.0111(7)
N3 0.0216(8) 0.0287(10) 0.0138(8) 0.0001(7) -0.0041(6) -0.0097(7)
N4 0.0200(8) 0.0215(9) 0.0140(8) -0.0042(7) -0.0015(6) -0.0063(6)
N5 0.0203(8) 0.0228(9) 0.0185(8) -0.0076(7) 0.0001(6) -0.0073(7)
N6 0.0272(9) 0.0222(9) 0.0193(8) -0.0087(7) -0.0004(7) -0.0085(7)
C1 0.0235(10) 0.0293(11) 0.0136(9) -0.0008(8) -0.0017(7) -0.0123(8)
C2 0.0238(10) 0.0354(12) 0.0205(10) -0.0006(9) -0.0040(8) -0.0155(9)
C3 0.0284(11) 0.0398(13) 0.0229(11) 0.0046(10) -0.0023(9) -0.0218(10)
C4 0.0256(10) 0.0252(11) 0.0139(9) 0.0011(8) -0.0047(8) -0.0112(8)
C5 0.0267(10) 0.0344(12) 0.0159(10) -0.0030(9) 0.0017(8) -0.0135(9)
C6 0.0209(10) 0.0377(13) 0.0200(10) -0.0050(9) -0.0015(8) -0.0077(9)
C7 0.0256(10) 0.0290(11) 0.0159(10) -0.0022(8) -0.0024(8) -0.0119(9)
C8 0.0280(10) 0.0327(12) 0.0151(10) -0.0051(9) 0.0006(8) -0.0091(9)
C9 0.0236(10) 0.0287(11) 0.0212(10) -0.0032(9) -0.0015(8) -0.0053(8)
C10 0.0260(10) 0.0298(11) 0.0163(10) -0.0026(8) -0.0031(8) -0.0106(9)
C11 0.0273(11) 0.0499(15) 0.0144(10) -0.0031(10) -0.0004(8) -0.0135(10)
C12 0.0228(10) 0.0461(14) 0.0199(11) -0.0031(10) -0.0012(8) -0.0120(9)
C13 0.0258(10) 0.0290(11) 0.0145(9) -0.0009(8) -0.0068(8) -0.0074(8)
C14 0.0304(11) 0.0384(13) 0.0152(10) -0.0003(9) 0.0000(8) -0.0178(9)
C15 0.0241(10) 0.0412(13) 0.0200(10) -0.0024(9) -0.0017(8) -0.0165(9)
C16 0.0226(9) 0.0245(11) 0.0160(9) -0.0021(8) -0.0039(7) -0.0076(8)
C17 0.0243(10) 0.0339(12) 0.0204(10) 0.0026(9) -0.0012(8) -0.0156(9)
C18 0.0213(9) 0.0281(11) 0.0208(10) -0.0043(9) -0.0028(8) -0.0095(8)
C19 0.0222(9) 0.0232(10) 0.0214(10) -0.0104(8) -0.0009(8) -0.0058(8)
C20 0.0348(11) 0.0233(11) 0.0244(11) -0.0062(9) -0.0071(9) -0.0026(9)
C21 0.0438(13) 0.0213(11) 0.0270(11) -0.0064(9) -0.0073(10) -0.0040(9)
C22 0.0248(10) 0.0261(11) 0.0185(10) -0.0104(8) 0.0039(8) -0.0128(8)
C23 0.0304(11) 0.0257(11) 0.0275(11) -0.0117(9) -0.0033(9) -0.0039(9)
C24 0.0332(11) 0.0254(11) 0.0277(11) -0.0159(9) 0.0008(9) -0.0065(9)
C25 0.0224(9) 0.0249(11) 0.0209(10) -0.0104(8) 0.0056(8) -0.0132(8)
C26 0.0243(10) 0.0307(12) 0.0259(11) -0.0146(9) -0.0004(8) -0.0061(9)
C27 0.0258(10) 0.0311(12) 0.0286(11) -0.0183(10) 0.0019(8) -0.0065(9)
C28 0.0124(8) 0.0244(10) 0.0185(9) -0.0038(8) -0.0013(7) -0.0059(7)
C29 0.0136(8) 0.0207(10) 0.0178(9) -0.0055(8) 0.0003(7) -0.0053(7)
C30 0.0164(9) 0.0214(10) 0.0143(9) -0.0055(8) 0.0006(7) -0.0069(7)
C31 0.0139(8) 0.0174(9) 0.0174(9) -0.0061(8) -0.0007(7) -0.0059(7)
C32 0.0141(8) 0.0259(10) 0.0169(9) -0.0064(8) 0.0026(7) -0.0089(7)
C33 0.0175(9) 0.0269(11) 0.0147(9) -0.0066(8) 0.0000(7) -0.0087(8)
C34 0.0134(8) 0.0245(10) 0.0190(9) -0.0078(8) -0.0013(7) -0.0080(7)
C35 0.0147(8) 0.0175(9) 0.0139(9) -0.0018(7) -0.0002(7) -0.0070(7)
C36 0.0241(10) 0.0538(15) 0.0152(10) -0.0121(10) 0.0032(8) -0.0226(10)
C37 0.0300(11) 0.0372(12) 0.0121(9) -0.0024(9) 0.0009(8) -0.0152(9)
C38 0.0290(10) 0.0291(11) 0.0164(10) -0.0027(8) 0.0034(8) -0.0154(9)
C39 0.0284(10) 0.0264(11) 0.0178(10) -0.0059(8) -0.0005(8) -0.0120(9)
C40 0.0229(9) 0.0237(10) 0.0146(9) -0.0030(8) 0.0004(7) -0.0063(8)
C41 0.0403(13) 0.0620(17) 0.0195(11) -0.0032(11) 0.0024(9) -0.0360(12)
C42 0.0470(14) 0.079(2) 0.0174(11) -0.0081(12) 0.0002(10) -0.0447(14)
C43 0.0173(9) 0.0220(10) 0.0162(9) -0.0021(8) 0.0009(7) -0.0047(8)
O9 0.0703(14) 0.0393(11) 0.0475(11) -0.0124(9) 0.0040(10) -0.0269(10)

loop_
_atom_type_symbol
_atom_type_description
_atom_type_scat_dispersion_real
_atom_type_scat_dispersion_imag
_atom_type_scat_source
C C 0.0033 0.0016 'International Tables Vol C Tables 4.2.6.8 and 6.1.1.4'
H H 0.0000 0.0000 'International Tables Vol C Tables 4.2.6.8 and 6.1.1.4'
Co Co 0.3494 0.9721 'International Tables Vol C Tables 4.2.6.8 and 6.1.1.4'
N N 0.0061 0.0033 'International Tables Vol C Tables 4.2.6.8 and 6.1.1.4'
O O 0.0106 0.0060 'International Tables Vol C Tables 4.2.6.8 and 6.1.1.4'

loop_
_geom_angle_atom_site_label_1
_geom_angle_atom_site_label_2
_geom_angle_atom_site_label_3
_geom_angle
_geom_angle_site_symmetry_1
_geom_angle_site_symmetry_3
O1 Co1 O3 173.04(6) . 1_655
O1 Co1 O7 90.04(6) . 2_657
O1 Co1 O8 87.06(5) . .
O1 Co1 N1 93.03(6) . .
O1 Co1 N5 94.04(6) . .
O3 Co1 O7 83.09(6) 1_655 2_657
O3 Co1 O8 93.72(5) 1_655 .
O3 Co1 N1 93.81(6) 1_655 .
O3 Co1 N5 84.68(6) 1_655 .
O7 Co1 O8 87.43(5) 2_657 .
O7 Co1 N1 176.64(6) 2_657 .
O7 Co1 N5 88.34(6) 2_657 .
N1 Co1 O8 94.09(6) . .
N1 Co1 N5 90.08(6) . .
N5 Co1 O8 175.62(6) . .
O4 Co2 O4 180.0 2_556 .
O4 Co2 O8 82.14(5) . 2_656
O4 Co2 O8 82.14(5) 2_556 1_455
O4 Co2 O8 97.86(5) . 1_455
O4 Co2 O8 97.86(5) 2_556 2_656
O4 Co2 N4 90.29(6) 2_556 2_565
O4 Co2 N4 89.71(6) 2_556 1_546
O4 Co2 N4 90.29(6) . 1_546
O4 Co2 N4 89.71(6) . 2_565
O8 Co2 O8 180.0 1_455 2_656
N4 Co2 O8 91.64(6) 2_565 1_455
N4 Co2 O8 88.36(6) 2_565 2_656
N4 Co2 O8 88.36(6) 1_546 1_455
N4 Co2 O8 91.64(6) 1_546 2_656
N4 Co2 N4 180.0 2_565 1_546
C28 O1 Co1 129.75(12) . .
C35 O3 Co1 135.75(12) . 1_455
C35 O4 Co2 128.00(12) . .
C37 O5 C36 119.29(16) . .
C43 O7 Co1 128.65(12) . 2_657
Co2 O8 Co1 117.46(6) 1_655 .
C1 N1 Co1 126.40(14) . .
C1 N1 C2 105.58(16) . .
C2 N1 Co1 127.65(12) . .
C1 N2 C3 106.91(16) . .
C1 N2 C4 126.01(17) . .
C3 N2 C4 127.07(18) . .
C16 N3 C13 128.08(17) . .
C16 N3 C17 106.66(16) . .
C17 N3 C13 125.25(17) . .
C16 N4 Co2 131.08(14) . 1_564
C16 N4 C18 105.90(16) . .
C18 N4 Co2 122.23(12) . 1_564
C19 N5 Co1 118.92(13) . .
C19 N5 C20 105.76(16) . .
C20 N5 Co1 135.23(13) . .
C19 N6 C21 106.63(16) . .
C19 N6 C22 125.34(17) . .
C21 N6 C22 127.98(17) . .
N1 C1 N2 111.53(17) . .
N1 C1 H1 124.2 . .
N2 C1 H1 124.2 . .
N1 C2 H2 125.0 . .
C3 C2 N1 110.00(17) . .
C3 C2 H2 125.0 . .
N2 C3 H3 127.0 . .
C2 C3 N2 105.98(19) . .
C2 C3 H3 127.0 . .
C5 C4 N2 119.48(18) . .
C9 C4 N2 119.86(18) . .
C9 C4 C5 120.66(18) . .
C4 C5 H5 120.5 . .
C6 C5 C4 119.03(19) . .
C6 C5 H5 120.5 . .
C5 C6 H6 119.2 . .
C5 C6 C7 121.5(2) . .
C7 C6 H6 119.2 . .
C6 C7 C10 120.94(19) . .
C8 C7 C6 118.02(18) . .
C8 C7 C10 121.00(19) . .
C7 C8 H8 119.5 . .
C9 C8 C7 121.07(19) . .
C9 C8 H8 119.5 . .
C4 C9 C8 119.63(19) . .
C4 C9 H9 120.2 . .
C8 C9 H9 120.2 . .
C11 C10 C7 119.95(19) . .
C15 C10 C7 122.50(18) . .
C15 C10 C11 117.50(18) . .
C10 C11 H11 119.5 . .
C12 C11 C10 121.1(2) . .
C12 C11 H11 119.5 . .
C11 C12 H12 120.1 . .
C13 C12 C11 119.8(2) . .
C13 C12 H12 120.1 . .
C12 C13 N3 118.58(18) . .
C12 C13 C14 120.28(18) . .
C14 C13 N3 121.09(19) . .
C13 C14 H14 120.4 . .
C15 C14 C13 119.3(2) . .
C15 C14 H14 120.4 . .
C10 C15 H15 119.0 . .
C14 C15 C10 121.94(19) . .
C14 C15 H15 119.0 . .
N3 C16 H16 124.4 . .
N4 C16 N3 111.26(18) . .
N4 C16 H16 124.4 . .
N3 C17 H17 126.8 . .
C18 C17 N3 106.40(19) . .
C18 C17 H17 126.8 . .
N4 C18 H18 125.1 . .
C17 C18 N4 109.78(17) . .
C17 C18 H18 125.1 . .
N5 C19 N6 111.68(18) . .
N5 C19 H19 124.2 . .
N6 C19 H19 124.2 . .
N5 C20 H20 124.9 . .
C21 C20 N5 110.30(18) . .
C21 C20 H20 124.9 . .
N6 C21 H21 127.2 . .
C20 C21 N6 105.64(19) . .
C20 C21 H21 127.2 . .
C23 C22 N6 120.98(18) . .
C23 C22 C27 119.74(18) . .
C27 C22 N6 119.27(18) . .
C22 C23 H23 120.2 . .
C22 C23 C24 119.6(2) . .
C24 C23 H23 120.2 . .
C23 C24 H24 118.8 . .
C23 C24 C25 122.31(19) . .
C25 C24 H24 118.8 . .
C24 C25 C25 122.3(2) . 2_767
C24 C25 C26 116.60(18) . .
C26 C25 C25 121.1(2) . 2_767
C25 C26 H26 119.1 . .
C27 C26 C25 121.89(19) . .
C27 C26 H26 119.1 . .
C22 C27 H27 120.1 . .
C26 C27 C22 119.81(19) . .
C26 C27 H27 120.1 . .
O1 C28 C29 114.89(16) . .
O2 C28 O1 125.03(18) . .
O2 C28 C29 120.07(17) . .
C30 C29 C28 121.55(16) . .
C34 C29 C28 118.90(16) . .
C34 C29 C30 119.55(17) . .
C29 C30 H30 120.3 . .
C31 C30 C29 119.36(17) . .
C31 C30 H30 120.3 . .
C30 C31 C32 120.43(16) . .
C30 C31 C35 120.89(16) . .
C32 C31 C35 118.67(16) . .
C31 C32 H32 119.9 . .
C33 C32 C31 120.25(17) . .
C33 C32 H32 119.9 . .
C32 C33 C36 122.11(17) . .
C34 C33 C32 118.76(17) . .
C34 C33 C36 119.11(16) . .
C29 C34 C33 121.44(16) . .
C29 C34 H34 119.3 . .
C33 C34 H34 119.3 . .
O3 C35 O4 126.29(16) . .
O3 C35 C31 115.72(16) . .
O4 C35 C31 117.99(16) . .
O5 C36 C33 109.72(16) . .
O5 C36 H36 125.1 . .
C33 C36 H36 125.1 . .
O5 C37 C38 125.1(2) . .
O5 C37 C42 115.05(18) . .
C42 C37 C38 119.85(19) . .
C37 C38 H38 120.5 . .
C37 C38 C39 118.95(19) . .
C39 C38 H38 120.5 . .
C38 C39 H39 119.2 . .
C40 C39 C38 121.50(18) . .
C40 C39 H39 119.2 . .
C39 C40 C41 118.55(19) . .
C39 C40 C43 122.08(17) . .
C41 C40 C43 119.30(19) . .
C40 C41 H41 119.6 . .
C42 C41 C40 120.8(2) . .
C42 C41 H41 119.6 . .
C37 C42 H42 119.8 . .
C41 C42 C37 120.3(2) . .
C41 C42 H42 119.8 . .
O6 C43 C40 119.26(18) . .
O7 C43 O6 125.37(18) . .
O7 C43 C40 115.37(17) . .
H9A O9 H9B 109.5 . .

loop_
_geom_bond_atom_site_label_1
_geom_bond_atom_site_label_2
_geom_bond_distance
_geom_bond_site_symmetry_2
Co1 O1 2.0499(12) .
Co1 O3 2.0542(12) 1_655
Co1 O7 2.0970(14) 2_657
Co1 O8 2.1996(13) .
Co1 N1 2.1046(16) .
Co1 N5 2.1087(16) .
Co2 O4 2.0685(13) .
Co2 O4 2.0684(13) 2_556
Co2 O8 2.1951(12) 1_455
Co2 O8 2.1951(12) 2_656
Co2 N4 2.0986(16) 1_546
Co2 N4 2.0986(16) 2_565
O1 C28 1.270(2) .
O2 C28 1.247(2) .
O3 Co1 2.0542(12) 1_455
O3 C35 1.249(2) .
O4 C35 1.257(2) .
O5 C36 1.392(3) .
O5 C37 1.366(2) .
O6 C43 1.257(2) .
O7 Co1 2.0970(14) 2_657
O7 C43 1.254(3) .
O8 Co2 2.1951(12) 1_655
N1 C1 1.315(2) .
N1 C2 1.374(3) .
N2 C1 1.343(3) .
N2 C3 1.380(3) .
N2 C4 1.433(2) .
N3 C13 1.427(2) .
N3 C16 1.349(3) .
N3 C17 1.381(3) .
N4 Co2 2.0987(16) 1_564
N4 C16 1.318(2) .
N4 C18 1.374(3) .
N5 C19 1.308(2) .
N5 C20 1.378(3) .
N6 C19 1.353(3) .
N6 C21 1.391(3) .
N6 C22 1.423(2) .
C1 H1 0.9500 .
C2 H2 0.9500 .
C2 C3 1.348(3) .
C3 H3 0.9500 .
C4 C5 1.387(3) .
C4 C9 1.381(3) .
C5 H5 0.9500 .
C5 C6 1.383(3) .
C6 H6 0.9500 .
C6 C7 1.396(3) .
C7 C8 1.391(3) .
C7 C10 1.489(3) .
C8 H8 0.9500 .
C8 C9 1.386(3) .
C9 H9 0.9500 .
C10 C11 1.399(3) .
C10 C15 1.392(3) .
C11 H11 0.9500 .
C11 C12 1.385(3) .
C12 H12 0.9500 .
C12 C13 1.383(3) .
C13 C14 1.384(3) .
C14 H14 0.9500 .
C14 C15 1.381(3) .
C15 H15 0.9500 .
C16 H16 0.9500 .
C17 H17 0.9500 .
C17 C18 1.346(3) .
C18 H18 0.9500 .
C19 H19 0.9500 .
C20 H20 0.9500 .
C20 C21 1.348(3) .
C21 H21 0.9500 .
C22 C23 1.379(3) .
C22 C27 1.391(3) .
C23 H23 0.9500 .
C23 C24 1.386(3) .
C24 H24 0.9500 .
C24 C25 1.395(3) .
C25 C25 1.488(4) 2_767
C25 C26 1.396(3) .
C26 H26 0.9500 .
C26 C27 1.385(3) .
C27 H27 0.9500 .
C28 C29 1.506(3) .
C29 C30 1.393(2) .
C29 C34 1.387(3) .
C30 H30 0.9500 .
C30 C31 1.391(3) .
C31 C32 1.393(3) .
C31 C35 1.502(2) .
C32 H32 0.9500 .
C32 C33 1.390(2) .
C33 C34 1.388(3) .
C33 C36 1.512(3) .
C34 H34 0.9500 .
C36 H36 0.9500 .
C37 C38 1.386(3) .
C37 C42 1.386(3) .
C38 H38 0.9500 .
C38 C39 1.398(3) .
C39 H39 0.9500 .
C39 C40 1.374(3) .
C40 C41 1.392(3) .
C40 C43 1.508(3) .
C41 H41 0.9500 .
C41 C42 1.376(3) .
C42 H42 0.9500 .
O9 H9A 0.8500 .
O9 H9B 0.8502 .

loop_
_geom_torsion_atom_site_label_1
_geom_torsion_atom_site_label_2
_geom_torsion_atom_site_label_3
_geom_torsion_atom_site_label_4
_geom_torsion
_geom_torsion_site_symmetry_1
_geom_torsion_site_symmetry_4
Co1 O1 C28 O2 -43.0(3) . .
Co1 O1 C28 C29 137.20(14) . .
Co1 O3 C35 O4 -9.0(3) 1_455 .
Co1 O3 C35 C31 171.49(13) 1_455 .
Co1 O7 C43 O6 -10.1(3) 2_657 .
Co1 O7 C43 C40 168.90(12) 2_657 .
Co1 N1 C1 N2 173.83(13) . .
Co1 N1 C2 C3 -173.49(16) . .
Co1 N5 C19 N6 177.05(13) . .
Co1 N5 C20 C21 -176.73(16) . .
Co2 O4 C35 O3 -42.6(3) . .
Co2 O4 C35 C31 136.89(14) . .
Co2 N4 C16 N3 169.08(13) 1_564 .
Co2 N4 C18 C17 -170.30(14) 1_564 .
O1 C28 C29 C30 150.45(18) . .
O1 C28 C29 C34 -29.8(3) . .
O2 C28 C29 C30 -29.3(3) . .
O2 C28 C29 C34 150.41(19) . .
O5 C37 C38 C39 178.5(2) . .
O5 C37 C42 C41 179.4(3) . .
N1 C2 C3 N2 -0.1(3) . .
N2 C4 C5 C6 -179.4(2) . .
N2 C4 C9 C8 178.11(19) . .
N3 C13 C14 C15 -175.6(2) . .
N3 C17 C18 N4 -0.3(2) . .
N5 C20 C21 N6 0.5(3) . .
N6 C22 C23 C24 177.1(2) . .
N6 C22 C27 C26 -177.0(2) . .
C1 N1 C2 C3 -0.2(3) . .
C1 N2 C3 C2 0.3(3) . .
C1 N2 C4 C5 58.3(3) . .
C1 N2 C4 C9 -121.7(2) . .
C2 N1 C1 N2 0.4(2) . .
C3 N2 C1 N1 -0.5(3) . .
C3 N2 C4 C5 -120.7(2) . .
C3 N2 C4 C9 59.3(3) . .
C4 N2 C1 N1 -179.62(18) . .
C4 N2 C3 C2 179.5(2) . .
C4 C5 C6 C7 1.4(3) . .
C5 C4 C9 C8 -1.9(3) . .
C5 C6 C7 C8 -2.1(3) . .
C5 C6 C7 C10 175.6(2) . .
C6 C7 C8 C9 0.8(3) . .
C6 C7 C10 C11 -29.7(3) . .
C6 C7 C10 C15 152.9(2) . .
C7 C8 C9 C4 1.2(3) . .
C7 C10 C11 C12 -176.8(2) . .
C7 C10 C15 C14 175.4(2) . .
C8 C7 C10 C11 147.9(2) . .
C8 C7 C10 C15 -29.5(3) . .
C9 C4 C5 C6 0.7(3) . .
C10 C7 C8 C9 -176.9(2) . .
C10 C11 C12 C13 1.8(4) . .
C11 C10 C15 C14 -2.0(3) . .
C11 C12 C13 N3 174.4(2) . .
C11 C12 C13 C14 -3.2(4) . .
C12 C13 C14 C15 2.0(3) . .
C13 N3 C16 N4 179.05(19) . .
C13 N3 C17 C18 -178.74(19) . .
C13 C14 C15 C10 0.7(4) . .
C15 C10 C11 C12 0.8(4) . .
C16 N3 C13 C12 151.8(2) . .
C16 N3 C13 C14 -30.5(3) . .
C16 N3 C17 C18 -0.1(2) . .
C16 N4 C18 C17 0.5(2) . .
C17 N3 C13 C12 -29.8(3) . .
C17 N3 C13 C14 147.8(2) . .
C17 N3 C16 N4 0.5(2) . .
C18 N4 C16 N3 -0.6(2) . .
C19 N5 C20 C21 -0.3(3) . .
C19 N6 C21 C20 -0.6(3) . .
C19 N6 C22 C23 -157.0(2) . .
C19 N6 C22 C27 21.7(3) . .
C20 N5 C19 N6 -0.1(2) . .
C21 N6 C19 N5 0.4(2) . .
C21 N6 C22 C23 20.2(3) . .
C21 N6 C22 C27 -161.2(2) . .
C22 N6 C19 N5 178.05(18) . .
C22 N6 C21 C20 -178.1(2) . .
C22 C23 C24 C25 0.1(4) . .
C23 C22 C27 C26 1.7(3) . .
C23 C24 C25 C25 -179.7(2) . 2_767
C23 C24 C25 C26 1.1(3) . .
C24 C25 C26 C27 -1.0(3) . .
C25 C25 C26 C27 179.9(2) 2_767 .
C25 C26 C27 C22 -0.4(3) . .
C27 C22 C23 C24 -1.5(3) . .
C28 C29 C30 C31 -175.93(17) . .
C28 C29 C34 C33 179.50(18) . .
C29 C30 C31 C32 -4.1(3) . .
C29 C30 C31 C35 175.76(17) . .
C30 C29 C34 C33 -0.8(3) . .
C30 C31 C32 C33 0.3(3) . .
C30 C31 C35 O3 -150.73(18) . .
C30 C31 C35 O4 29.7(3) . .
C31 C32 C33 C34 3.3(3) . .
C31 C32 C33 C36 -178.14(19) . .
C32 C31 C35 O3 29.2(3) . .
C32 C31 C35 O4 -150.36(18) . .
C32 C33 C34 C29 -3.1(3) . .
C32 C33 C36 O5 12.1(3) . .
C34 C29 C30 C31 4.4(3) . .
C34 C33 C36 O5 -169.34(19) . .
C35 C31 C32 C33 -179.60(18) . .
C36 O5 C37 C38 13.3(4) . .
C36 O5 C37 C42 -167.2(2) . .
C36 C33 C34 C29 178.31(19) . .
C37 O5 C36 C33 172.3(2) . .
C37 C38 C39 C40 2.3(3) . .
C38 C37 C42 C41 -1.1(4) . .
C38 C39 C40 C41 -1.7(3) . .
C38 C39 C40 C43 175.34(19) . .
C39 C40 C41 C42 -0.4(4) . .
C39 C40 C43 O6 26.1(3) . .
C39 C40 C43 O7 -153.0(2) . .
C40 C41 C42 C37 1.8(4) . .
C41 C40 C43 O6 -156.9(2) . .
C41 C40 C43 O7 24.1(3) . .
C42 C37 C38 C39 -0.9(4) . .
C43 C40 C41 C42 -177.5(2) . .
